data_2229221
loop_
_publ_author_name
'Najafi, Ezzatollah'
'Amini, Mostafa M.'
'Ng, Seik Weng'

_publ_section_title
;
 8-Hydroxy-2-methylquinolinium
 tetrachlorido(quinolin-2-olato-\k^2^<i>N</i>,<i>O</i>)stannate(IV)
 methanol disolvate
;
_journal_coeditor_code SI2328
_journal_issue 2
_journal_name_full 'Acta Crystallographica Section E'
_journal_page_first m241
_journal_paper_doi 10.1107/S1600536811001954
_journal_volume 67
_journal_year 2011
_chemical_formula_iupac '(C10 H10 N O) [Sn Cl4 (C9 H6 N O)], 2C H4 O'
_chemical_formula_moiety 'C10 H10 N O +, C9 H6 Cl4 N O Sn -, 2(C H4 O)'
_chemical_formula_sum 'C21 H24 Cl4 N2 O4 Sn'
_chemical_formula_weight 628.91
_chemical_name_systematic
;
8-Hydroxy-2-methylquinolinium
tetrachlorido(quinolin-2-olato-\k^2^<i>N</i>,<i>O</i>)stannate(IV)
methanol disolvate
;
_space_group_IT_number 2
_symmetry_cell_setting triclinic
_symmetry_space_group_name_Hall '-P 1'
_symmetry_space_group_name_H-M 'P -1'
_atom_sites_solution_hydrogens geom
_atom_sites_solution_primary direct
_atom_sites_solution_secondary difmap
_audit_creation_method SHELXL-97
_cell_angle_alpha 75.056(4)
_cell_angle_beta 82.529(4)
_cell_angle_gamma 88.529(3)
_cell_formula_units_Z 2
_cell_length_a 7.9395(3)
_cell_length_b 9.9721(4)
_cell_length_c 16.0531(8)
_cell_measurement_reflns_used 4114
_cell_measurement_temperature 100(2)
_cell_measurement_theta_max 29.3
_cell_measurement_theta_min 2.6
_cell_volume 1217.53(9)
_computing_cell_refinement 'CrysAlis PRO (Agilent Technologies, 2010)'
_computing_data_collection 'CrysAlis PRO (Agilent Technologies, 2010)'
_computing_data_reduction 'CrysAlis PRO (Agilent Technologies, 2010)'
_computing_molecular_graphics 'X-SEED (Barbour, 2001)'
_computing_publication_material 'publCIF (Westrip, 2010)'
_computing_structure_refinement 'SHELXL97 (Sheldrick, 2008)'
_computing_structure_solution 'SHELXS97 (Sheldrick, 2008)'
_diffrn_ambient_temperature 100(2)
_diffrn_detector_area_resol_mean 10.4041
_diffrn_measured_fraction_theta_full 0.962
_diffrn_measured_fraction_theta_max 0.962
_diffrn_measurement_device_type 'Agilent SuperNova Dual diffractometer with an Atlas detector'
_diffrn_measurement_method \w
_diffrn_radiation_monochromator Mirror
_diffrn_radiation_source 'SuperNova (Mo) X-ray Source'
_diffrn_radiation_type MoK\a
_diffrn_radiation_wavelength 0.71073
_diffrn_reflns_av_R_equivalents 0.0397
_diffrn_reflns_av_sigmaI/netI 0.0730
_diffrn_reflns_limit_h_max 10
_diffrn_reflns_limit_h_min -8
_diffrn_reflns_limit_k_max 12
_diffrn_reflns_limit_k_min -11
_diffrn_reflns_limit_l_max 20
_diffrn_reflns_limit_l_min -16
_diffrn_reflns_number 8825
_diffrn_reflns_theta_full 27.49
_diffrn_reflns_theta_max 27.49
_diffrn_reflns_theta_min 2.59
_diffrn_standards_decay_% 0
_diffrn_standards_interval_count 0
_diffrn_standards_interval_time 0
_diffrn_standards_number 0
_exptl_absorpt_coefficient_mu 1.519
_exptl_absorpt_correction_T_max 0.7510
_exptl_absorpt_correction_T_min 0.6586
_exptl_absorpt_correction_type multi-scan
_exptl_absorpt_process_details '(CrysAlis PRO; Agilent Technologies, 2010)'
_exptl_crystal_colour Yellow
_exptl_crystal_density_diffrn 1.715
_exptl_crystal_density_method 'not measured'
_exptl_crystal_description Prism
_exptl_crystal_F_000 628
_exptl_crystal_size_max 0.30
_exptl_crystal_size_mid 0.25
_exptl_crystal_size_min 0.20
_refine_diff_density_max 1.757
_refine_diff_density_min -1.854
_refine_ls_extinction_method none
_refine_ls_goodness_of_fit_ref 1.046
_refine_ls_hydrogen_treatment constr
_refine_ls_matrix_type full
_refine_ls_number_parameters 295
_refine_ls_number_reflns 5371
_refine_ls_number_restraints 0
_refine_ls_restrained_S_all 1.046
_refine_ls_R_factor_all 0.0666
_refine_ls_R_factor_gt 0.0489
_refine_ls_shift/su_max 0.001
_refine_ls_shift/su_mean 0.001
_refine_ls_structure_factor_coef Fsqd
_refine_ls_weighting_details 'calc w=1/[\s^2^(Fo^2^)+(0.0633P)^2^] where P=(Fo^2^+2Fc^2^)/3'
_refine_ls_weighting_scheme calc
_refine_ls_wR_factor_gt 0.1140
_refine_ls_wR_factor_ref 0.1299
_reflns_number_gt 4258
_reflns_number_total 5371
_reflns_threshold_expression I>2\s(I)
_cod_data_source_file si2328.cif
_cod_data_source_block I
_cod_database_code 2229221
_cod_database_fobs_code 2229221

loop_
_symmetry_equiv_pos_as_xyz
'x, y, z'
'-x, -y, -z'

loop_
_atom_site_type_symbol
_atom_site_label
_atom_site_fract_x
_atom_site_fract_y
_atom_site_fract_z
_atom_site_U_iso_or_equiv
_atom_site_adp_type
_atom_site_calc_flag
_atom_site_refinement_flags
_atom_site_occupancy
_atom_site_disorder_assembly
_atom_site_disorder_group
Sn Sn1 0.51336(4) 0.56573(3) 0.20809(2) 0.01909(12) Uani d . 1 . .
Cl Cl1 0.24880(15) 0.54380(11) 0.30721(8) 0.0232(3) Uani d . 1 . .
Cl Cl2 0.47350(15) 0.33873(11) 0.18991(8) 0.0242(3) Uani d . 1 . .
Cl Cl3 0.67740(16) 0.50347(12) 0.32577(8) 0.0262(3) Uani d . 1 . .
Cl Cl4 0.75884(15) 0.60727(11) 0.09839(8) 0.0227(3) Uani d . 1 . .
O O1 0.5234(4) 0.7725(3) 0.2102(2) 0.0203(7) Uani d . 1 . .
O O2 0.8013(5) 1.0336(3) 0.3161(2) 0.0280(8) Uani d . 1 . .
H H2 0.8017 0.9885 0.2786 0.042 Uiso calc R 1 . .
O O3 0.8327(4) 0.8959(3) 0.1982(2) 0.0253(8) Uani d . 1 . .
H H3 0.7453 0.8506 0.1976 0.038 Uiso calc R 1 . .
O O4 1.0402(4) 1.2688(3) 0.3035(2) 0.0262(8) Uani d . 1 . .
H H4 1.1279 1.3129 0.3052 0.039 Uiso calc R 1 . .
N N1 0.3617(5) 0.6649(4) 0.1035(2) 0.0191(8) Uani d . 1 . .
N N2 0.8391(5) 1.1312(4) 0.4535(3) 0.0216(9) Uani d . 1 . .
H H2N 0.8831 1.1741 0.4004 0.032 Uiso calc R 1 . .
C C1 0.2875(6) 0.6087(5) 0.0509(3) 0.0235(10) Uani d . 1 . .
H H1 0.2968 0.5117 0.0565 0.028 Uiso calc R 1 . .
C C2 0.1958(6) 0.6896(5) -0.0127(3) 0.0256(11) Uani d . 1 . .
H H2A 0.1428 0.6470 -0.0492 0.031 Uiso calc R 1 . .
C C3 0.1824(6) 0.8287(5) -0.0226(3) 0.0215(10) Uani d . 1 . .
H H3A 0.1215 0.8834 -0.0663 0.026 Uiso calc R 1 . .
C C4 0.2598(6) 0.8921(5) 0.0328(3) 0.0211(10) Uani d . 1 . .
C C5 0.2544(6) 1.0356(5) 0.0277(3) 0.0219(10) Uani d . 1 . .
H H5 0.1940 1.0964 -0.0139 0.026 Uiso calc R 1 . .
C C6 0.3369(6) 1.0866(5) 0.0830(3) 0.0247(11) Uani d . 1 . .
H H6 0.3334 1.1834 0.0788 0.030 Uiso calc R 1 . .
C C7 0.4256(6) 1.0005(5) 0.1451(3) 0.0228(10) Uani d . 1 . .
H H7 0.4803 1.0393 0.1828 0.027 Uiso calc R 1 . .
C C8 0.4353(6) 0.8596(5) 0.1527(3) 0.0197(10) Uani d . 1 . .
C C9 0.3486(6) 0.8058(4) 0.0956(3) 0.0171(9) Uani d . 1 . .
C C10 0.7577(6) 1.0063(5) 0.4660(3) 0.0208(10) Uani d . 1 . .
C C11 0.7396(6) 0.9540(5) 0.3939(3) 0.0220(10) Uani d . 1 . .
C C12 0.6582(6) 0.8283(5) 0.4091(3) 0.0238(11) Uani d . 1 . .
H H12 0.6452 0.7911 0.3614 0.029 Uiso calc R 1 . .
C C13 0.5940(6) 0.7539(5) 0.4932(3) 0.0254(11) Uani d . 1 . .
H H13 0.5399 0.6668 0.5013 0.030 Uiso calc R 1 . .
C C14 0.6071(6) 0.8030(5) 0.5637(3) 0.0251(11) Uani d . 1 . .
H H14 0.5609 0.7521 0.6203 0.030 Uiso calc R 1 . .
C C15 0.6919(6) 0.9330(5) 0.5509(3) 0.0226(10) Uani d . 1 . .
C C16 0.7117(7) 0.9934(5) 0.6198(3) 0.0283(11) Uani d . 1 . .
H H16 0.6721 0.9455 0.6781 0.034 Uiso calc R 1 . .
C C17 0.7881(6) 1.1211(5) 0.6025(3) 0.0247(11) Uani d . 1 . .
H H17 0.7957 1.1629 0.6488 0.030 Uiso calc R 1 . .
C C18 0.8548(6) 1.1910(5) 0.5179(3) 0.0224(10) Uani d . 1 . .
C C19 0.9411(6) 1.3281(5) 0.4955(4) 0.0278(11) Uani d . 1 . .
H H19A 0.9106 1.3840 0.4399 0.042 Uiso calc R 1 . .
H H19B 1.0644 1.3150 0.4908 0.042 Uiso calc R 1 . .
H H19C 0.9054 1.3758 0.5410 0.042 Uiso calc R 1 . .
C C20 0.9683(6) 0.8028(5) 0.2200(4) 0.0289(12) Uani d . 1 . .
H H20A 1.0752 0.8552 0.2092 0.043 Uiso calc R 1 . .
H H20B 0.9763 0.7361 0.1843 0.043 Uiso calc R 1 . .
H H20C 0.9470 0.7529 0.2816 0.043 Uiso calc R 1 . .
C C21 0.9985(7) 1.3030(6) 0.2168(3) 0.0319(12) Uani d . 1 . .
H H21A 0.8821 1.2724 0.2171 0.048 Uiso calc R 1 . .
H H21B 1.0773 1.2565 0.1812 0.048 Uiso calc R 1 . .
H H21C 1.0075 1.4037 0.1924 0.048 Uiso calc R 1 . .

loop_
_atom_site_aniso_label
_atom_site_aniso_U_11
_atom_site_aniso_U_22
_atom_site_aniso_U_33
_atom_site_aniso_U_12
_atom_site_aniso_U_13
_atom_site_aniso_U_23
Sn1 0.0224(2) 0.01323(17) 0.0203(2) -0.00323(12) -0.00130(14) -0.00209(13)
Cl1 0.0248(6) 0.0189(5) 0.0238(6) -0.0031(4) 0.0030(5) -0.0041(5)
Cl2 0.0291(7) 0.0147(5) 0.0277(7) -0.0021(4) -0.0006(5) -0.0045(5)
Cl3 0.0291(7) 0.0225(6) 0.0245(7) -0.0029(5) -0.0066(5) 0.0002(5)
Cl4 0.0249(6) 0.0167(5) 0.0237(6) -0.0025(4) 0.0021(5) -0.0028(5)
O1 0.0243(18) 0.0132(15) 0.0230(19) -0.0003(13) -0.0024(15) -0.0039(14)
O2 0.041(2) 0.0218(17) 0.0186(19) -0.0130(15) 0.0025(16) -0.0020(14)
O3 0.0248(19) 0.0234(17) 0.025(2) -0.0081(14) -0.0014(15) -0.0005(15)
O4 0.030(2) 0.0241(18) 0.024(2) -0.0085(14) -0.0026(15) -0.0041(15)
N1 0.018(2) 0.0176(19) 0.019(2) -0.0039(15) 0.0008(16) -0.0001(16)
N2 0.024(2) 0.021(2) 0.018(2) -0.0018(16) -0.0012(17) -0.0019(17)
C1 0.027(3) 0.015(2) 0.025(3) -0.0030(19) 0.004(2) -0.003(2)
C2 0.029(3) 0.029(3) 0.019(3) -0.005(2) -0.002(2) -0.007(2)
C3 0.022(3) 0.020(2) 0.018(3) 0.0015(18) -0.002(2) 0.0032(19)
C4 0.022(3) 0.019(2) 0.020(3) -0.0034(18) 0.006(2) -0.005(2)
C5 0.022(3) 0.019(2) 0.021(3) 0.0026(19) -0.002(2) 0.000(2)
C6 0.026(3) 0.014(2) 0.030(3) -0.0032(19) 0.007(2) -0.001(2)
C7 0.024(3) 0.021(2) 0.019(3) -0.0067(19) 0.005(2) -0.002(2)
C8 0.016(2) 0.019(2) 0.021(3) -0.0012(18) 0.0017(19) -0.0030(19)
C9 0.018(2) 0.017(2) 0.014(2) -0.0023(17) 0.0039(18) -0.0025(18)
C10 0.019(3) 0.017(2) 0.023(3) 0.0003(18) 0.000(2) -0.002(2)
C11 0.023(3) 0.020(2) 0.022(3) -0.0006(19) -0.003(2) -0.003(2)
C12 0.023(3) 0.023(2) 0.024(3) -0.0014(19) 0.001(2) -0.005(2)
C13 0.023(3) 0.016(2) 0.034(3) -0.0063(19) 0.004(2) -0.002(2)
C14 0.030(3) 0.016(2) 0.024(3) 0.0005(19) 0.002(2) 0.003(2)
C15 0.016(2) 0.022(2) 0.028(3) 0.0051(19) -0.001(2) -0.005(2)
C16 0.031(3) 0.031(3) 0.020(3) 0.002(2) 0.001(2) -0.003(2)
C17 0.026(3) 0.028(3) 0.019(3) -0.001(2) -0.002(2) -0.005(2)
C18 0.014(2) 0.028(3) 0.024(3) 0.0036(19) -0.002(2) -0.004(2)
C19 0.023(3) 0.030(3) 0.032(3) -0.002(2) -0.006(2) -0.011(2)
C20 0.025(3) 0.031(3) 0.029(3) -0.002(2) -0.004(2) -0.005(2)
C21 0.032(3) 0.034(3) 0.027(3) -0.004(2) -0.004(2) -0.002(2)

loop_
_atom_type_symbol
_atom_type_description
_atom_type_scat_dispersion_real
_atom_type_scat_dispersion_imag
_atom_type_scat_source
C C 0.0033 0.0016 'International Tables Vol C Tables 4.2.6.8 and 6.1.1.4'
H H 0.0000 0.0000 'International Tables Vol C Tables 4.2.6.8 and 6.1.1.4'
N N 0.0061 0.0033 'International Tables Vol C Tables 4.2.6.8 and 6.1.1.4'
O O 0.0106 0.0060 'International Tables Vol C Tables 4.2.6.8 and 6.1.1.4'
Cl Cl 0.1484 0.1585 'International Tables Vol C Tables 4.2.6.8 and 6.1.1.4'
Sn Sn -0.6537 1.4246 'International Tables Vol C Tables 4.2.6.8 and 6.1.1.4'

loop_
_geom_angle_atom_site_label_1
_geom_angle_atom_site_label_2
_geom_angle_atom_site_label_3
_geom_angle_site_symmetry_1
_geom_angle_site_symmetry_3
_geom_angle
_geom_angle_publ_flag
O1 Sn1 N1 . . 78.45(12) ?
O1 Sn1 Cl3 . . 90.22(9) ?
N1 Sn1 Cl3 . . 168.60(9) ?
O1 Sn1 Cl2 . . 171.51(9) ?
N1 Sn1 Cl2 . . 93.09(10) ?
Cl3 Sn1 Cl2 . . 98.22(4) ?
O1 Sn1 Cl4 . . 88.73(9) ?
N1 Sn1 Cl4 . . 87.00(10) ?
Cl3 Sn1 Cl4 . . 93.98(4) ?
Cl2 Sn1 Cl4 . . 91.61(4) ?
O1 Sn1 Cl1 . . 88.01(9) ?
N1 Sn1 Cl1 . . 86.76(10) ?
Cl3 Sn1 Cl1 . . 91.73(4) ?
Cl2 Sn1 Cl1 . . 90.78(4) ?
Cl4 Sn1 Cl1 . . 173.44(4) ?
C8 O1 Sn1 . . 114.7(2) ?
C11 O2 H2 . . 109.5 ?
C20 O3 H3 . . 109.5 ?
C21 O4 H4 . . 109.5 ?
C1 N1 C9 . . 119.6(4) ?
C1 N1 Sn1 . . 129.6(3) ?
C9 N1 Sn1 . . 110.8(3) ?
C18 N2 C10 . . 123.4(4) ?
C18 N2 H2N . . 118.3 ?
C10 N2 H2N . . 118.3 ?
N1 C1 C2 . . 121.3(4) ?
N1 C1 H1 . . 119.3 ?
C2 C1 H1 . . 119.3 ?
C3 C2 C1 . . 120.3(4) ?
C3 C2 H2A . . 119.8 ?
C1 C2 H2A . . 119.8 ?
C2 C3 C4 . . 119.8(4) ?
C2 C3 H3A . . 120.1 ?
C4 C3 H3A . . 120.1 ?
C9 C4 C5 . . 118.5(4) ?
C9 C4 C3 . . 117.2(4) ?
C5 C4 C3 . . 124.3(4) ?
C6 C5 C4 . . 119.6(4) ?
C6 C5 H5 . . 120.2 ?
C4 C5 H5 . . 120.2 ?
C5 C6 C7 . . 121.8(4) ?
C5 C6 H6 . . 119.1 ?
C7 C6 H6 . . 119.1 ?
C8 C7 C6 . . 120.9(4) ?
C8 C7 H7 . . 119.5 ?
C6 C7 H7 . . 119.5 ?
O1 C8 C7 . . 123.1(4) ?
O1 C8 C9 . . 119.4(4) ?
C7 C8 C9 . . 117.5(4) ?
N1 C9 C4 . . 121.7(4) ?
N1 C9 C8 . . 116.6(4) ?
C4 C9 C8 . . 121.7(4) ?
N2 C10 C15 . . 119.3(4) ?
N2 C10 C11 . . 119.7(4) ?
C15 C10 C11 . . 121.0(4) ?
O2 C11 C12 . . 125.8(4) ?
O2 C11 C10 . . 116.2(4) ?
C12 C11 C10 . . 118.0(5) ?
C11 C12 C13 . . 121.5(4) ?
C11 C12 H12 . . 119.3 ?
C13 C12 H12 . . 119.3 ?
C14 C13 C12 . . 121.7(4) ?
C14 C13 H13 . . 119.1 ?
C12 C13 H13 . . 119.1 ?
C13 C14 C15 . . 118.7(5) ?
C13 C14 H14 . . 120.7 ?
C15 C14 H14 . . 120.7 ?
C10 C15 C16 . . 117.8(4) ?
C10 C15 C14 . . 119.1(4) ?
C16 C15 C14 . . 123.1(5) ?
C17 C16 C15 . . 120.0(5) ?
C17 C16 H16 . . 120.0 ?
C15 C16 H16 . . 120.0 ?
C16 C17 C18 . . 121.2(4) ?
C16 C17 H17 . . 119.4 ?
C18 C17 H17 . . 119.4 ?
N2 C18 C17 . . 118.2(4) ?
N2 C18 C19 . . 118.2(4) ?
C17 C18 C19 . . 123.6(4) ?
C18 C19 H19A . . 109.5 ?
C18 C19 H19B . . 109.5 ?
H19A C19 H19B . . 109.5 ?
C18 C19 H19C . . 109.5 ?
H19A C19 H19C . . 109.5 ?
H19B C19 H19C . . 109.5 ?
O3 C20 H20A . . 109.5 ?
O3 C20 H20B . . 109.5 ?
H20A C20 H20B . . 109.5 ?
O3 C20 H20C . . 109.5 ?
H20A C20 H20C . . 109.5 ?
H20B C20 H20C . . 109.5 ?
O4 C21 H21A . . 109.5 ?
O4 C21 H21B . . 109.5 ?
H21A C21 H21B . . 109.5 ?
O4 C21 H21C . . 109.5 ?
H21A C21 H21C . . 109.5 ?
H21B C21 H21C . . 109.5 ?

loop_
_geom_bond_atom_site_label_1
_geom_bond_atom_site_label_2
_geom_bond_site_symmetry_2
_geom_bond_distance
_geom_bond_publ_flag
Sn1 O1 . 2.075(3) ?
Sn1 N1 . 2.204(4) ?
Sn1 Cl3 . 2.3758(12) ?
Sn1 Cl2 . 2.3898(11) ?
Sn1 Cl4 . 2.4174(12) ?
Sn1 Cl1 . 2.4427(12) ?
O1 C8 . 1.350(5) ?
O2 C11 . 1.333(6) ?
O2 H2 . 0.8400 ?
O3 C20 . 1.423(6) ?
O3 H3 . 0.8400 ?
O4 C21 . 1.426(6) ?
O4 H4 . 0.8400 ?
N1 C1 . 1.328(6) ?
N1 C9 . 1.381(5) ?
N2 C18 . 1.341(6) ?
N2 C10 . 1.373(6) ?
N2 H2N . 0.8800 ?
C1 C2 . 1.400(7) ?
C1 H1 . 0.9500 ?
C2 C3 . 1.358(6) ?
C2 H2A . 0.9500 ?
C3 C4 . 1.422(6) ?
C3 H3A . 0.9500 ?
C4 C9 . 1.399(7) ?
C4 C5 . 1.411(6) ?
C5 C6 . 1.370(6) ?
C5 H5 . 0.9500 ?
C6 C7 . 1.393(7) ?
C6 H6 . 0.9500 ?
C7 C8 . 1.379(6) ?
C7 H7 . 0.9500 ?
C8 C9 . 1.428(6) ?
C10 C15 . 1.409(7) ?
C10 C11 . 1.412(6) ?
C11 C12 . 1.376(6) ?
C12 C13 . 1.399(7) ?
C12 H12 . 0.9500 ?
C13 C14 . 1.361(7) ?
C13 H13 . 0.9500 ?
C14 C15 . 1.431(7) ?
C14 H14 . 0.9500 ?
C15 C16 . 1.416(6) ?
C16 C17 . 1.371(7) ?
C16 H16 . 0.9500 ?
C17 C18 . 1.397(7) ?
C17 H17 . 0.9500 ?
C18 C19 . 1.483(7) ?
C19 H19A . 0.9800 ?
C19 H19B . 0.9800 ?
C19 H19C . 0.9800 ?
C20 H20A . 0.9800 ?
C20 H20B . 0.9800 ?
C20 H20C . 0.9800 ?
C21 H21A . 0.9800 ?
C21 H21B . 0.9800 ?
C21 H21C . 0.9800 ?

loop_
_geom_hbond_atom_site_label_D
_geom_hbond_atom_site_label_H
_geom_hbond_atom_site_label_A
_geom_hbond_site_symmetry_A
_geom_hbond_distance_DH
_geom_hbond_distance_HA
_geom_hbond_distance_DA
_geom_hbond_angle_DHA
_geom_hbond_publ_flag
O2 H2 O3 . 0.84 1.76 2.595(4) 172 yes
O3 H3 O1 . 0.84 1.91 2.736(4) 168 yes
O4 H4 Cl1 1_665 0.84 2.53 3.258(3) 146 yes
N2 H2n O4 . 0.88 1.91 2.764(5) 162 yes

loop_
_geom_torsion_atom_site_label_1
_geom_torsion_atom_site_label_2
_geom_torsion_atom_site_label_3
_geom_torsion_atom_site_label_4
_geom_torsion_site_symmetry_1
_geom_torsion_site_symmetry_2
_geom_torsion_site_symmetry_3
_geom_torsion_site_symmetry_4
_geom_torsion
_geom_torsion_publ_flag
N1 Sn1 O1 C8 . . . . 1.6(3) ?
Cl3 Sn1 O1 C8 . . . . -177.2(3) ?
Cl4 Sn1 O1 C8 . . . . 88.8(3) ?
Cl1 Sn1 O1 C8 . . . . -85.5(3) ?
O1 Sn1 N1 C1 . . . . 178.1(4) ?
Cl3 Sn1 N1 C1 . . . . -175.9(4) ?
Cl2 Sn1 N1 C1 . . . . -2.6(4) ?
Cl4 Sn1 N1 C1 . . . . 88.8(4) ?
Cl1 Sn1 N1 C1 . . . . -93.2(4) ?
O1 Sn1 N1 C9 . . . . -1.6(3) ?
Cl3 Sn1 N1 C9 . . . . 4.4(7) ?
Cl2 Sn1 N1 C9 . . . . 177.6(3) ?
Cl4 Sn1 N1 C9 . . . . -90.9(3) ?
Cl1 Sn1 N1 C9 . . . . 87.0(3) ?
C9 N1 C1 C2 . . . . 0.0(7) ?
Sn1 N1 C1 C2 . . . . -179.7(3) ?
N1 C1 C2 C3 . . . . 0.7(8) ?
C1 C2 C3 C4 . . . . -0.9(8) ?
C2 C3 C4 C9 . . . . 0.4(7) ?
C2 C3 C4 C5 . . . . 179.5(5) ?
C9 C4 C5 C6 . . . . 0.7(7) ?
C3 C4 C5 C6 . . . . -178.5(5) ?
C4 C5 C6 C7 . . . . -0.5(8) ?
C5 C6 C7 C8 . . . . 0.7(8) ?
Sn1 O1 C8 C7 . . . . 179.3(4) ?
Sn1 O1 C8 C9 . . . . -1.4(5) ?
C6 C7 C8 O1 . . . . 178.2(4) ?
C6 C7 C8 C9 . . . . -1.1(7) ?
C1 N1 C9 C4 . . . . -0.5(7) ?
Sn1 N1 C9 C4 . . . . 179.3(4) ?
C1 N1 C9 C8 . . . . -178.4(4) ?
Sn1 N1 C9 C8 . . . . 1.4(5) ?
C5 C4 C9 N1 . . . . -178.9(4) ?
C3 C4 C9 N1 . . . . 0.3(7) ?
C5 C4 C9 C8 . . . . -1.1(7) ?
C3 C4 C9 C8 . . . . 178.1(4) ?
O1 C8 C9 N1 . . . . -0.1(6) ?
C7 C8 C9 N1 . . . . 179.2(4) ?
O1 C8 C9 C4 . . . . -178.0(4) ?
C7 C8 C9 C4 . . . . 1.3(7) ?
C18 N2 C10 C15 . . . . -2.4(7) ?
C18 N2 C10 C11 . . . . 176.9(4) ?
N2 C10 C11 O2 . . . . -1.5(7) ?
C15 C10 C11 O2 . . . . 177.8(4) ?
N2 C10 C11 C12 . . . . 179.7(4) ?
C15 C10 C11 C12 . . . . -1.0(7) ?
O2 C11 C12 C13 . . . . -178.4(5) ?
C10 C11 C12 C13 . . . . 0.3(7) ?
C11 C12 C13 C14 . . . . 0.8(8) ?
C12 C13 C14 C15 . . . . -1.2(7) ?
N2 C10 C15 C16 . . . . 0.7(7) ?
C11 C10 C15 C16 . . . . -178.7(4) ?
N2 C10 C15 C14 . . . . 179.9(4) ?
C11 C10 C15 C14 . . . . 0.6(7) ?
C13 C14 C15 C10 . . . . 0.5(7) ?
C13 C14 C15 C16 . . . . 179.7(5) ?
C10 C15 C16 C17 . . . . 2.0(7) ?
C14 C15 C16 C17 . . . . -177.2(5) ?
C15 C16 C17 C18 . . . . -3.1(7) ?
C10 N2 C18 C17 . . . . 1.4(7) ?
C10 N2 C18 C19 . . . . -178.2(4) ?
C16 C17 C18 N2 . . . . 1.4(7) ?
C16 C17 C18 C19 . . . . -179.0(4) ?
